data_7212589
loop_
_publ_author_name
'Thu\'ery, Pierre'
'Masci, Bernardo'

_publ_section_title
;
 Lanthanide--organic assemblies with pyrazinetetracarboxylic and
 benzophenone-3,3&#x2032;,4,4&#x2032;-tetracarboxylic acids
;
_journal_issue 10
_journal_name_full CrystEngComm
_journal_page_first 2982
_journal_paper_doi 10.1039/c002054k
_journal_volume 12
_journal_year 2010
_chemical_formula_sum 'C17 H15 Gd O13'
_chemical_formula_weight 584.54
_space_group_IT_number 2
_symmetry_cell_setting triclinic
_symmetry_space_group_name_Hall '-P 1'
_symmetry_space_group_name_H-M 'P -1'
_atom_sites_solution_hydrogens geom
_atom_sites_solution_primary direct
_atom_sites_solution_secondary difmap
_audit_creation_method SHELXL-97
_cell_angle_alpha 72.917(5)
_cell_angle_beta 83.391(7)
_cell_angle_gamma 83.719(7)
_cell_formula_units_Z 2
_cell_length_a 7.3390(12)
_cell_length_b 10.0486(17)
_cell_length_c 12.6313(19)
_cell_measurement_reflns_used 30851
_cell_measurement_temperature 150(2)
_cell_measurement_theta_max 25.68
_cell_measurement_theta_min 3.15
_cell_volume 881.7(2)
_computing_cell_refinement 'HKL2000 (Otwinowski & Minor, 1997)'
_computing_data_collection 'COLLECT (Nonius, 1998)'
_computing_data_reduction 'HKL2000 (Otwinowski & Minor, 1997)'
_computing_molecular_graphics 'SHELXTL (Sheldrick, 2008)'
_computing_publication_material 'SHELXTL (Sheldrick, 2008); PLATON (Spek, 2003)'
_computing_structure_refinement 'SHELXL-97 (Sheldrick, 2008)'
_computing_structure_solution 'SHELXS-97 (Sheldrick, 2008)'
_diffrn_ambient_temperature 150(2)
_diffrn_measured_fraction_theta_full 0.980
_diffrn_measured_fraction_theta_max 0.980
_diffrn_measurement_device_type 'Nonius Kappa-CCD area-detector diffractometer'
_diffrn_measurement_method 'two \f and ten \w scans with 2\% steps (755 frames)'
_diffrn_radiation_monochromator graphite
_diffrn_radiation_source 'fine-focus sealed tube'
_diffrn_radiation_type MoK\a
_diffrn_radiation_wavelength 0.71073
_diffrn_reflns_av_R_equivalents 0.1189
_diffrn_reflns_av_sigmaI/netI 0.1418
_diffrn_reflns_limit_h_max 8
_diffrn_reflns_limit_h_min -8
_diffrn_reflns_limit_k_max 12
_diffrn_reflns_limit_k_min -12
_diffrn_reflns_limit_l_max 15
_diffrn_reflns_limit_l_min -15
_diffrn_reflns_number 30851
_diffrn_reflns_theta_full 25.68
_diffrn_reflns_theta_max 25.68
_diffrn_reflns_theta_min 3.15
_diffrn_standards_decay_% 0
_diffrn_standards_interval_time 0
_diffrn_standards_number 0
_exptl_absorpt_coefficient_mu 3.840
_exptl_absorpt_correction_T_max 0.962
_exptl_absorpt_correction_T_min 0.601
_exptl_absorpt_correction_type multi-scan
_exptl_absorpt_process_details 'SCALEPACK (Otwinowski & Minor, 1997)'
_exptl_crystal_colour colourless
_exptl_crystal_density_diffrn 2.202
_exptl_crystal_density_method 'not measured'
_exptl_crystal_description needle
_exptl_crystal_F_000 570
_exptl_crystal_size_max 0.22
_exptl_crystal_size_mid 0.03
_exptl_crystal_size_min 0.01
_refine_diff_density_max 3.544
_refine_diff_density_min -2.265
_refine_diff_density_rms 0.329
_refine_ls_extinction_method none
_refine_ls_goodness_of_fit_ref 1.000
_refine_ls_hydrogen_treatment constr
_refine_ls_matrix_type full
_refine_ls_number_parameters 280
_refine_ls_number_reflns 3280
_refine_ls_number_restraints 2
_refine_ls_restrained_S_all 1.000
_refine_ls_R_factor_all 0.1156
_refine_ls_R_factor_gt 0.0850
_refine_ls_shift/su_max 0.000
_refine_ls_shift/su_mean 0.000
_refine_ls_structure_factor_coef Fsqd
_refine_ls_weighting_details 'calc w=1/[\s^2^(Fo^2^)+(0.1662P)^2^] where P=(Fo^2^+2Fc^2^)/3'
_refine_ls_weighting_scheme calc
_refine_ls_wR_factor_gt 0.2279
_refine_ls_wR_factor_ref 0.2490
_reflns_number_gt 2305
_reflns_number_total 3280
_reflns_threshold_expression >2sigma(I)
_cod_data_source_file c002054k.txt
_cod_data_source_block 4
_cod_database_code 7212589

loop_
_symmetry_equiv_pos_as_xyz
'x, y, z'
'-x, -y, -z'

loop_
_atom_site_label
_atom_site_type_symbol
_atom_site_fract_x
_atom_site_fract_y
_atom_site_fract_z
_atom_site_U_iso_or_equiv
_atom_site_adp_type
_atom_site_occupancy
_atom_site_symmetry_multiplicity
_atom_site_calc_flag
_atom_site_refinement_flags
Gd Gd -0.24297(9) 0.95554(7) -0.04674(6) 0.0398(3) Uani 1 1 d .
O1 O -0.1419(13) 0.7142(10) 0.0811(9) 0.045(3) Uani 1 1 d .
O2 O 0.0699(14) 0.8664(11) 0.0137(9) 0.046(3) Uani 1 1 d .
O3 O 0.4665(12) 0.8598(11) 0.0249(10) 0.047(3) Uani 1 1 d .
O4 O 0.5105(16) 0.6609(10) -0.0244(9) 0.047(3) Uani 1 1 d .
O5 O 0.6203(16) 0.4233(12) 0.4253(10) 0.056(3) Uani 1 1 d .
O6 O 0.5802(14) 0.0205(12) 0.7987(9) 0.049(3) Uani 1 1 d .
O7 O 0.2779(13) 0.0519(11) 0.8498(8) 0.042(2) Uani 1 1 d .
O8 O 0.3063(16) -0.1988(10) 0.7659(10) 0.053(3) Uani 1 1 d .
H8 H 0.2826 -0.2652 0.8165 0.064 Uiso 1 1 d R
O9 O 0.0897(19) -0.1888(12) 0.6575(11) 0.065(3) Uani 1 1 d .
O10 O -0.0530(14) 1.0545(11) -0.2118(9) 0.047(3) Uani 1 1 d .
H10A H 0.0490 1.0741 -0.2002 0.056 Uiso 1 1 d R
H10B H -0.0389 1.0566 -0.2853 0.056 Uiso 1 1 d R
O11 O -0.1820(15) 0.7749(11) -0.1441(10) 0.056(3) Uani 1 1 d .
H11A H -0.2583 0.6980 -0.1370 0.067 Uiso 1 1 d R
H11B H -0.1056 0.7730 -0.1947 0.067 Uiso 1 1 d R
O12 O -0.0980(18) 1.2370(13) -0.4313(11) 0.067(3) Uani 1 1 d .
H12A H -0.2035 1.2434 -0.4119 0.080 Uiso 1 1 d R
H12B H -0.0792 1.1986 -0.4802 0.080 Uiso 1 1 d R
O13 O 0.1983(16) -0.4313(11) 0.9161(10) 0.054(3) Uani 1 1 d .
C1 C 0.141(2) 0.6534(15) 0.1579(15) 0.049(4) Uani 1 1 d .
C2 C 0.330(2) 0.6560(15) 0.1400(14) 0.047(4) Uani 1 1 d .
C3 C 0.443(2) 0.5660(13) 0.2266(12) 0.041(3) Uani 1 1 d .
H3 H 0.5702 0.5672 0.2177 0.049 Uiso 1 1 calc R
C4 C 0.357(2) 0.4786(14) 0.3223(15) 0.047(4) Uani 1 1 d .
C5 C 0.165(2) 0.4767(15) 0.3386(15) 0.051(4) Uani 1 1 d .
H5 H 0.1094 0.4171 0.4022 0.061 Uiso 1 1 calc R
C6 C 0.057(2) 0.5675(15) 0.2564(13) 0.045(4) Uani 1 1 d .
H6 H -0.0706 0.5702 0.2676 0.054 Uiso 1 1 calc R
C7 C 0.014(2) 0.7440(15) 0.0852(16) 0.050(4) Uani 1 1 d .
C8 C 0.442(2) 0.7252(17) 0.0366(16) 0.054(4) Uani 1 1 d .
C9 C 0.473(3) 0.3901(17) 0.4124(15) 0.051(4) Uani 1 1 d .
C10 C 0.406(2) 0.2531(18) 0.4807(15) 0.051(4) Uani 1 1 d .
C11 C 0.435(2) 0.2053(16) 0.5937(13) 0.046(4) Uani 1 1 d .
H11 H 0.4945 0.2595 0.6251 0.055 Uiso 1 1 calc R
C12 C 0.3755(19) 0.0785(16) 0.6598(11) 0.044(4) Uani 1 1 d D
C13 C 0.283(2) -0.0022(14) 0.6139(14) 0.053(4) Uani 1 1 d D
C14 C 0.260(2) 0.0438(17) 0.5006(15) 0.050(4) Uani 1 1 d .
H14 H 0.2047 -0.0119 0.4684 0.060 Uiso 1 1 calc R
C15 C 0.318(2) 0.1726(18) 0.4346(13) 0.049(4) Uani 1 1 d .
H15 H 0.2974 0.2036 0.3597 0.059 Uiso 1 1 calc R
C16 C 0.415(2) 0.0442(14) 0.7811(11) 0.045(4) Uani 1 1 d D
C17 C 0.218(2) -0.1429(14) 0.6830(14) 0.047(4) Uani 1 1 d D

loop_
_atom_site_aniso_label
_atom_site_aniso_U_11
_atom_site_aniso_U_22
_atom_site_aniso_U_33
_atom_site_aniso_U_23
_atom_site_aniso_U_13
_atom_site_aniso_U_12
Gd 0.0347(5) 0.0373(5) 0.0495(5) -0.0146(3) -0.0085(3) -0.0005(3)
O1 0.026(6) 0.041(6) 0.066(7) -0.012(5) -0.006(5) 0.001(4)
O2 0.043(6) 0.058(7) 0.054(7) -0.042(6) -0.009(5) 0.004(5)
O3 0.021(5) 0.065(7) 0.074(8) -0.052(6) 0.000(5) -0.001(5)
O4 0.054(7) 0.034(5) 0.052(7) -0.009(5) -0.007(5) -0.003(5)
O5 0.045(7) 0.062(7) 0.064(8) -0.016(6) -0.016(5) -0.011(6)
O6 0.033(6) 0.066(7) 0.041(6) -0.007(5) -0.011(5) 0.003(5)
O7 0.026(5) 0.058(6) 0.044(6) -0.016(5) -0.009(4) -0.005(5)
O8 0.071(8) 0.033(5) 0.054(7) 0.001(5) -0.032(6) -0.003(5)
O9 0.070(9) 0.045(6) 0.080(9) -0.006(6) -0.026(7) -0.015(6)
O10 0.040(6) 0.057(6) 0.050(7) -0.023(5) 0.001(5) -0.013(5)
O11 0.052(7) 0.056(7) 0.071(8) -0.039(6) -0.002(6) -0.002(5)
O12 0.057(8) 0.070(8) 0.082(9) -0.035(7) -0.004(7) -0.004(6)
O13 0.059(7) 0.038(6) 0.061(7) -0.008(5) -0.008(6) -0.005(5)
C1 0.036(9) 0.038(8) 0.079(12) -0.020(8) -0.017(8) -0.002(7)
C2 0.053(10) 0.034(8) 0.057(10) -0.012(7) -0.016(8) -0.007(7)
C3 0.061(10) 0.020(6) 0.035(8) 0.006(6) -0.020(7) 0.000(6)
C4 0.041(9) 0.028(7) 0.068(11) -0.005(7) -0.020(8) 0.004(6)
C5 0.058(11) 0.024(7) 0.058(10) 0.003(7) 0.000(8) 0.006(7)
C6 0.027(8) 0.044(8) 0.051(10) 0.005(7) -0.006(6) 0.009(6)
C7 0.039(10) 0.030(8) 0.077(12) -0.011(8) -0.009(8) 0.007(7)
C8 0.042(9) 0.047(9) 0.083(13) -0.035(10) -0.008(8) -0.003(7)
C9 0.055(11) 0.042(8) 0.054(10) -0.012(8) -0.007(8) 0.008(8)
C10 0.033(8) 0.058(10) 0.068(12) -0.028(9) -0.014(7) 0.003(7)
C11 0.052(10) 0.046(9) 0.042(9) -0.009(7) -0.012(7) -0.017(7)
C12 0.027(8) 0.047(8) 0.056(10) -0.014(7) -0.009(6) 0.008(6)
C13 0.048(10) 0.054(10) 0.056(11) -0.014(8) -0.016(8) 0.002(8)
C14 0.041(9) 0.052(10) 0.062(11) -0.024(8) -0.019(7) 0.006(7)
C15 0.061(11) 0.062(10) 0.032(8) -0.025(8) -0.010(7) -0.001(8)
C16 0.065(12) 0.032(7) 0.045(9) -0.017(7) -0.006(8) -0.011(7)
C17 0.041(9) 0.044(9) 0.061(11) -0.021(8) -0.003(8) -0.005(7)

loop_
_atom_type_symbol
_atom_type_description
_atom_type_scat_dispersion_real
_atom_type_scat_dispersion_imag
_atom_type_scat_source
C C 0.0033 0.0016 'International Tables Vol C Tables 4.2.6.8 and 6.1.1.4'
H H 0.0000 0.0000 'International Tables Vol C Tables 4.2.6.8 and 6.1.1.4'
Gd Gd -0.1653 3.9035 'International Tables Vol C Tables 4.2.6.8 and 6.1.1.4'
O O 0.0106 0.0060 'International Tables Vol C Tables 4.2.6.8 and 6.1.1.4'

loop_
_geom_angle_atom_site_label_1
_geom_angle_atom_site_label_2
_geom_angle_atom_site_label_3
_geom_angle
_geom_angle_site_symmetry_1
_geom_angle_site_symmetry_3
O6 Gd O10 70.3(4) 1_464 .
O6 Gd O3 72.1(4) 1_464 2_575
O10 Gd O3 105.5(4) . 2_575
O6 Gd O3 75.4(4) 1_464 1_455
O10 Gd O3 144.7(4) . 1_455
O3 Gd O3 71.0(4) 2_575 1_455
O6 Gd O7 139.1(3) 1_464 2_566
O10 Gd O7 139.1(3) . 2_566
O3 Gd O7 72.1(4) 2_575 2_566
O3 Gd O7 74.7(3) 1_455 2_566
O6 Gd O11 71.8(4) 1_464 .
O10 Gd O11 74.1(4) . .
O3 Gd O11 141.5(4) 2_575 .
O3 Gd O11 87.4(3) 1_455 .
O7 Gd O11 133.3(4) 2_566 .
O6 Gd O2 118.3(4) 1_464 2_575
O10 Gd O2 71.3(4) . 2_575
O3 Gd O2 74.0(3) 2_575 2_575
O3 Gd O2 135.5(3) 1_455 2_575
O7 Gd O2 68.9(3) 2_566 2_575
O11 Gd O2 136.6(4) . 2_575
O6 Gd O2 143.6(4) 1_464 .
O10 Gd O2 78.6(4) . .
O3 Gd O2 136.3(3) 2_575 .
O3 Gd O2 129.1(4) 1_455 .
O7 Gd O2 77.3(3) 2_566 .
O11 Gd O2 82.0(3) . .
O2 Gd O2 66.2(4) 2_575 .
O6 Gd O1 131.3(4) 1_464 .
O10 Gd O1 119.2(3) . .
O3 Gd O1 134.0(4) 2_575 .
O3 Gd O1 78.1(4) 1_455 .
O7 Gd O1 67.4(3) 2_566 .
O11 Gd O1 66.9(4) . .
O2 Gd O1 109.3(4) 2_575 .
O2 Gd O1 52.0(3) . .
C7 O1 Gd 94.5(9) . .
C7 O2 Gd 129.9(10) . 2_575
C7 O2 Gd 94.6(9) . .
Gd O2 Gd 113.8(4) 2_575 .
C8 O3 Gd 129.0(9) . 2_575
C8 O3 Gd 121.6(9) . 1_655
Gd O3 Gd 109.0(4) 2_575 1_655
C16 O6 Gd 137.7(9) . 1_646
C16 O7 Gd 133.7(9) . 2_566
C17 O8 H8 127.9 . .
Gd O10 H10A 114.1 . .
Gd O10 H10B 139.2 . .
H10A O10 H10B 103.8 . .
Gd O11 H11A 126.5 . .
Gd O11 H11B 127.3 . .
H11A O11 H11B 105.5 . .
H12A O12 H12B 111.2 . .
C2 C1 C6 121.2(15) . .
C2 C1 C7 124.2(16) . .
C6 C1 C7 114.4(14) . .
C1 C2 C3 118.3(15) . .
C1 C2 C8 128.4(15) . .
C3 C2 C8 112.8(14) . .
C4 C3 C2 119.4(15) . .
C4 C3 H3 120.3 . .
C2 C3 H3 120.3 . .
C3 C4 C5 121.5(14) . .
C3 C4 C9 119.0(14) . .
C5 C4 C9 119.4(15) . .
C4 C5 C6 118.7(14) . .
C4 C5 H5 120.6 . .
C6 C5 H5 120.6 . .
C1 C6 C5 120.8(14) . .
C1 C6 H6 119.6 . .
C5 C6 H6 119.6 . .
O1 C7 O2 117.7(14) . .
O1 C7 C1 122.7(14) . .
O2 C7 C1 119.5(14) . .
O4 C8 O3 124.9(17) . .
O4 C8 C2 120.5(14) . .
O3 C8 C2 114.4(14) . .
O5 C9 C10 120.4(15) . .
O5 C9 C4 121.9(15) . .
C10 C9 C4 117.6(15) . .
C15 C10 C11 119.3(16) . .
C15 C10 C9 121.3(17) . .
C11 C10 C9 119.4(15) . .
C12 C11 C10 121.1(14) . .
C12 C11 H11 119.4 . .
C10 C11 H11 119.4 . .
C11 C12 C13 119.8(13) . .
C11 C12 C16 114.0(13) . .
C13 C12 C16 126.1(14) . .
C14 C13 C12 118.8(13) . .
C14 C13 C17 119.5(15) . .
C12 C13 C17 121.5(14) . .
C13 C14 C15 121.0(15) . .
C13 C14 H14 119.5 . .
C15 C14 H14 119.5 . .
C10 C15 C14 119.8(16) . .
C10 C15 H15 120.1 . .
C14 C15 H15 120.1 . .
O6 C16 O7 128.2(12) . .
O6 C16 C12 115.5(13) . .
O7 C16 C12 116.1(14) . .
O9 C17 O8 126.1(13) . .
O9 C17 C13 120.4(16) . .
O8 C17 C13 113.4(14) . .

loop_
_geom_bond_atom_site_label_1
_geom_bond_atom_site_label_2
_geom_bond_distance
_geom_bond_site_symmetry_2
Gd O6 2.360(10) 1_464
Gd O10 2.387(10) .
Gd O3 2.396(9) 2_575
Gd O3 2.405(10) 1_455
Gd O7 2.451(10) 2_566
Gd O11 2.452(10) .
Gd O2 2.459(10) 2_575
Gd O2 2.492(10) .
Gd O1 2.573(10) .
O1 C7 1.226(19) .
O2 C7 1.37(2) .
O2 Gd 2.459(10) 2_575
O3 C8 1.347(19) .
O3 Gd 2.396(9) 2_575
O3 Gd 2.405(10) 1_655
O4 C8 1.181(19) .
O5 C9 1.21(2) .
O6 C16 1.241(19) .
O6 Gd 2.360(10) 1_646
O7 C16 1.264(18) .
O7 Gd 2.451(10) 2_566
O8 C17 1.251(19) .
O8 H8 0.7952 .
O9 C17 1.205(19) .
O10 H10A 0.8340 .
O10 H10B 0.9163 .
O11 H11A 0.9807 .
O11 H11B 0.8037 .
O12 H12A 0.7861 .
O12 H12B 0.8105 .
C1 C2 1.38(2) .
C1 C6 1.41(2) .
C1 C7 1.43(2) .
C2 C3 1.47(2) .
C2 C8 1.49(3) .
C3 C4 1.40(2) .
C3 H3 0.9300 .
C4 C5 1.40(2) .
C4 C9 1.51(2) .
C5 C6 1.42(2) .
C5 H5 0.9300 .
C6 H6 0.9300 .
C9 C10 1.49(3) .
C10 C15 1.37(2) .
C10 C11 1.40(2) .
C11 C12 1.39(2) .
C11 H11 0.9300 .
C12 C13 1.39(2) .
C12 C16 1.523(19) .
C13 C14 1.39(2) .
C13 C17 1.522(10) .
C14 C15 1.40(2) .
C14 H14 0.9300 .
C15 H15 0.9300 .

loop_
_geom_hbond_atom_site_label_D
_geom_hbond_atom_site_label_H
_geom_hbond_atom_site_label_A
_geom_hbond_distance_DH
_geom_hbond_distance_HA
_geom_hbond_distance_DA
_geom_hbond_angle_DHA
_geom_hbond_site_symmetry_A
O8 H8 O13 0.80 1.89 2.672(15) 168.4 .
O10 H10A O7 0.83 1.83 2.629(13) 160.0 1_564
O10 H10B O12 0.92 2.22 2.873(18) 127.7 .
O11 H11A O4 0.98 2.08 2.730(16) 122.4 1_455
O11 H11B O9 0.80 2.18 2.976(19) 169.0 1_564
O12 H12A O5 0.79 2.66 3.014(18) 109.2 1_464
O12 H12B O9 0.81 2.28 3.028(19) 153.4 2_565
